data_4072410
loop_
_publ_author_name
'Zhao, Shu-Bin'
'Wucher, Philipp'
'Hudson, Zachary M.'
'McCormick, Theresa M.'
'Liu, Xiang-Yang'
'Wang, Suning'
'Feng, Xiao-Dong'
'Lu, Zheng-Hong'

_publ_section_title
;
 Impact of the Linker on the Electronic and Luminescent Properties of
 Diboryl Compounds: Molecules with Two BMes2Groups and the Peculiar
 Behavior of 1,6-(BMes2)2pyrene
;
_journal_issue 24
_journal_name_full Organometallics
_journal_page_first 6446
_journal_paper_doi 10.1021/om800856g
_journal_volume 27
_journal_year 2008
_chemical_formula_sum 'C45 H63 B F N'
_chemical_formula_weight 647.77
_chemical_name_systematic
; 
 ? 
;
_space_group_IT_number 60
_symmetry_cell_setting orthorhombic
_symmetry_space_group_name_Hall '-P 2n 2ab'
_symmetry_space_group_name_H-M 'P b c n'
_atom_sites_solution_hydrogens geom
_atom_sites_solution_primary direct
_atom_sites_solution_secondary difmap
_audit_creation_method SHELXL-97
_cell_angle_alpha 90.00
_cell_angle_beta 90.00
_cell_angle_gamma 90.00
_cell_formula_units_Z 8
_cell_length_a 18.9303(13)
_cell_length_b 23.0165(15)
_cell_length_c 19.0849(13)
_cell_measurement_temperature 453(2)
_cell_volume 8315.5(10)
_computing_structure_refinement 'SHELXL-97 (Sheldrick, 1997)'
_computing_structure_solution 'SHELXS-97 (Sheldrick, 1990)'
_diffrn_ambient_temperature 453(2)
_diffrn_measured_fraction_theta_full 0.998
_diffrn_measured_fraction_theta_max 0.998
_diffrn_radiation_monochromator graphite
_diffrn_radiation_source 'fine-focus sealed tube'
_diffrn_radiation_type MoK\a
_diffrn_radiation_wavelength 0.71073
_diffrn_reflns_av_R_equivalents 0.0444
_diffrn_reflns_av_sigmaI/netI 0.0169
_diffrn_reflns_limit_h_max 15
_diffrn_reflns_limit_h_min -15
_diffrn_reflns_limit_k_max 19
_diffrn_reflns_limit_k_min -19
_diffrn_reflns_limit_l_max 15
_diffrn_reflns_limit_l_min -15
_diffrn_reflns_number 31592
_diffrn_reflns_theta_full 17.35
_diffrn_reflns_theta_max 17.35
_diffrn_reflns_theta_min 1.75
_exptl_absorpt_coefficient_mu 0.061
_exptl_absorpt_correction_T_max 0.9909
_exptl_absorpt_correction_T_min 0.9819
_exptl_absorpt_correction_type multi-scan
_exptl_crystal_density_diffrn 1.035
_exptl_crystal_density_method 'not measured'
_exptl_crystal_F_000 2832
_exptl_crystal_size_max 0.30
_exptl_crystal_size_mid 0.20
_exptl_crystal_size_min 0.15
_refine_diff_density_max 0.268
_refine_diff_density_min -0.237
_refine_diff_density_rms 0.027
_refine_ls_extinction_method none
_refine_ls_goodness_of_fit_ref 1.033
_refine_ls_hydrogen_treatment constr
_refine_ls_matrix_type full
_refine_ls_number_parameters 470
_refine_ls_number_reflns 2570
_refine_ls_number_restraints 0
_refine_ls_restrained_S_all 1.033
_refine_ls_R_factor_all 0.0583
_refine_ls_R_factor_gt 0.0465
_refine_ls_shift/su_max 0.003
_refine_ls_shift/su_mean 0.000
_refine_ls_structure_factor_coef Fsqd
_refine_ls_weighting_details 'calc w=1/[\s^2^(Fo^2^)+(0.0720P)^2^+5.9000P] where P=(Fo^2^+2Fc^2^)/3'
_refine_ls_weighting_scheme calc
_refine_ls_wR_factor_gt 0.1228
_refine_ls_wR_factor_ref 0.1337
_reflns_number_gt 2097
_reflns_number_total 2570
_reflns_threshold_expression >2sigma(I)
_cod_data_source_file om800856g_si_005.cif
_cod_data_source_block xliu01a
_cod_depositor_comments
;
The following automatic conversions were performed:

'_symmetry_cell_setting' value 'Orthorhombic' changed to
'orthorhombic' according to
/home/saulius/struct/CIF-dictionaries/cif_core.dic dictionary named
'cif_core.dic' version 2.4.1 from
2010-06-29.

'_exptl_absorpt_correction_type' value 'Multi-scan'
changed to 'multi-scan' according to
/home/saulius/struct/CIF-dictionaries/cif_core.dic dictionary named
'cif_core.dic' version 2.4.1 from 2010-06-29.

Automatic conversion script
Id: cif_fix_values 1715 2011-07-08 13:25:40Z adriana 
;
_cod_original_sg_symbol_H-M Pbcn
_cod_database_code 4072410

loop_
_symmetry_equiv_pos_as_xyz
'x, y, z'
'-x+1/2, -y+1/2, z+1/2'
'-x, y, -z+1/2'
'x+1/2, -y+1/2, -z'
'-x, -y, -z'
'x-1/2, y-1/2, -z-1/2'
'x, -y, z-1/2'
'-x-1/2, y-1/2, z'

loop_
_atom_site_label
_atom_site_type_symbol
_atom_site_fract_x
_atom_site_fract_y
_atom_site_fract_z
_atom_site_U_iso_or_equiv
_atom_site_adp_type
_atom_site_occupancy
_atom_site_symmetry_multiplicity
_atom_site_calc_flag
_atom_site_refinement_flags
_atom_site_disorder_assembly
_atom_site_disorder_group
F1 F 0.77521(11) 0.18216(9) 0.10337(11) 0.0700(7) Uani 1 1 d . . .
N1 N 0.7382(2) 0.30973(18) 0.40501(19) 0.0707(11) Uani 1 1 d . B .
B1 B 0.8318(3) 0.1641(2) 0.1534(3) 0.0581(15) Uani 1 1 d . . .
C1 C 0.9387(4) 0.5232(2) 0.2350(3) 0.1061(18) Uani 1 1 d . . .
H1A H 0.9405 0.5636 0.2350 0.127 Uiso 1 1 calc R . .
C2 C 0.8775(3) 0.4961(3) 0.2207(3) 0.117(2) Uani 1 1 d . . .
H2A H 0.8363 0.5172 0.2132 0.140 Uiso 1 1 calc R . .
C3 C 0.8769(3) 0.4357(3) 0.2174(3) 0.0950(17) Uani 1 1 d . . .
H3A H 0.8347 0.4174 0.2059 0.114 Uiso 1 1 calc R . .
C4 C 0.9348(3) 0.4013(2) 0.2302(2) 0.0621(12) Uani 1 1 d . . .
C5 C 1.0000 0.4286(4) 0.2500 0.0597(17) Uani 1 2 d S . .
C6 C 1.0000 0.4914(4) 0.2500 0.0777(19) Uani 1 2 d S . .
C7 C 0.9212(2) 0.3383(2) 0.2145(3) 0.0550(11) Uani 1 1 d . . .
C8 C 0.9191(2) 0.2933(3) 0.2624(2) 0.0533(11) Uani 1 1 d . . .
H8A H 0.9359 0.2993 0.3076 0.064 Uiso 1 1 calc R . .
C9 C 0.8924(2) 0.2392(2) 0.2440(3) 0.0526(11) Uani 1 1 d . . .
H9A H 0.8910 0.2104 0.2782 0.063 Uiso 1 1 calc R . .
C10 C 0.8676(2) 0.2258(2) 0.1775(3) 0.0553(12) Uani 1 1 d . . .
C11 C 0.8720(2) 0.2713(3) 0.1301(2) 0.0746(14) Uani 1 1 d . . .
H11A H 0.8568 0.2649 0.0844 0.090 Uiso 1 1 calc R . .
C12 C 0.8975(2) 0.3255(3) 0.1471(3) 0.0735(14) Uani 1 1 d . . .
H12A H 0.8990 0.3542 0.1128 0.088 Uiso 1 1 calc R . .
C13 C 0.7941(3) 0.1338(2) 0.2216(2) 0.0563(12) Uani 1 1 d . . .
C14 C 0.7256(3) 0.14868(19) 0.2441(3) 0.0627(12) Uani 1 1 d . . .
C15 C 0.6951(3) 0.1213(3) 0.3021(4) 0.0778(14) Uani 1 1 d . . .
H15A H 0.6495 0.1316 0.3151 0.093 Uiso 1 1 calc R . .
C16 C 0.7299(4) 0.0796(3) 0.3411(3) 0.0864(16) Uani 1 1 d . . .
C17 C 0.7973(4) 0.0673(2) 0.3209(3) 0.0857(15) Uani 1 1 d . . .
H17A H 0.8226 0.0401 0.3469 0.103 Uiso 1 1 calc R . .
C18 C 0.8304(3) 0.0928(2) 0.2637(3) 0.0667(13) Uani 1 1 d . . .
C19 C 0.6811(2) 0.1940(2) 0.2067(2) 0.0920(15) Uani 1 1 d . . .
H19A H 0.6416 0.2045 0.2356 0.138 Uiso 1 1 calc R . .
H19B H 0.6643 0.1784 0.1632 0.138 Uiso 1 1 calc R . .
H19C H 0.7094 0.2279 0.1977 0.138 Uiso 1 1 calc R . .
C20 C 0.6926(3) 0.0494(3) 0.4018(3) 0.138(2) Uani 1 1 d . . .
H20A H 0.7272 0.0334 0.4332 0.208 Uiso 1 1 calc R . .
H20B H 0.6633 0.0188 0.3840 0.208 Uiso 1 1 calc R . .
H20C H 0.6640 0.0770 0.4265 0.208 Uiso 1 1 calc R . .
C21 C 0.9053(3) 0.0749(2) 0.2486(2) 0.0920(15) Uani 1 1 d . . .
H21A H 0.9246 0.0553 0.2887 0.138 Uiso 1 1 calc R . .
H21B H 0.9331 0.1087 0.2384 0.138 Uiso 1 1 calc R . .
H21C H 0.9060 0.0492 0.2090 0.138 Uiso 1 1 calc R . .
C22 C 0.8792(3) 0.1219(2) 0.1011(2) 0.0571(12) Uani 1 1 d . . .
C23 C 0.8443(3) 0.0755(2) 0.0661(3) 0.0640(13) Uani 1 1 d . . .
C24 C 0.8735(4) 0.0483(2) 0.0079(3) 0.0753(14) Uani 1 1 d . . .
H24A H 0.8482 0.0188 -0.0138 0.090 Uiso 1 1 calc R . .
C25 C 0.9390(4) 0.0635(3) -0.0192(3) 0.0786(14) Uani 1 1 d . . .
C26 C 0.9759(2) 0.1043(3) 0.0192(3) 0.0770(14) Uani 1 1 d . . .
H26A H 1.0216 0.1134 0.0051 0.092 Uiso 1 1 calc R . .
C27 C 0.9485(3) 0.1326(2) 0.0780(3) 0.0678(13) Uani 1 1 d . . .
C28 C 0.7741(2) 0.05255(19) 0.0918(2) 0.0789(14) Uani 1 1 d . . .
H28A H 0.7549 0.0263 0.0578 0.118 Uiso 1 1 calc R . .
H28B H 0.7421 0.0843 0.0987 0.118 Uiso 1 1 calc R . .
H28C H 0.7809 0.0324 0.1354 0.118 Uiso 1 1 calc R . .
C29 C 0.9693(3) 0.0363(2) -0.0852(3) 0.1061(17) Uani 1 1 d . . .
H29A H 1.0196 0.0323 -0.0803 0.159 Uiso 1 1 calc R . .
H29B H 0.9591 0.0607 -0.1247 0.159 Uiso 1 1 calc R . .
H29C H 0.9485 -0.0013 -0.0923 0.159 Uiso 1 1 calc R . .
C30 C 0.9997(2) 0.1737(2) 0.1152(2) 0.0866(15) Uani 1 1 d . . .
H30A H 1.0471 0.1592 0.1106 0.130 Uiso 1 1 calc R . .
H30B H 0.9875 0.1762 0.1639 0.130 Uiso 1 1 calc R . .
H30C H 0.9968 0.2116 0.0943 0.130 Uiso 1 1 calc R . .
C31 C 0.7359(3) 0.3279(3) 0.3290(3) 0.0901(18) Uani 1 1 d . . .
H31A H 0.7033 0.3029 0.3039 0.108 Uiso 1 1 calc R A 4
H31B H 0.7824 0.3229 0.3085 0.108 Uiso 1 1 calc R A 4
C32 C 0.7104(18) 0.3976(13) 0.3195(19) 0.072(7) Uani 0.50 1 d P B 4
H32A H 0.6722 0.4064 0.3517 0.086 Uiso 0.50 1 calc PR B 4
H32B H 0.7496 0.4235 0.3295 0.086 Uiso 0.50 1 calc PR B 4
C33 C 0.6858(12) 0.4061(17) 0.2446(18) 0.091(8) Uani 0.50 1 d P B 4
H33C H 0.7200 0.3889 0.2130 0.109 Uiso 0.50 1 calc PR B 4
H33D H 0.6833 0.4473 0.2344 0.109 Uiso 0.50 1 calc PR B 4
C34 C 0.6031(9) 0.3747(9) 0.2297(7) 0.114(5) Uani 0.50 1 d P B 4
H34A H 0.5877 0.3838 0.1831 0.171 Uiso 0.50 1 calc PR B 4
H34B H 0.5697 0.3896 0.2630 0.171 Uiso 0.50 1 calc PR B 4
H34C H 0.6065 0.3333 0.2349 0.171 Uiso 0.50 1 calc PR B 4
C35 C 0.6639(2) 0.3043(2) 0.4348(2) 0.0801(14) Uani 1 1 d . . .
H35A H 0.6677 0.2939 0.4839 0.096 Uiso 1 1 calc R B .
H35B H 0.6415 0.3421 0.4324 0.096 Uiso 1 1 calc R . .
C36 C 0.6163(3) 0.2606(2) 0.3991(3) 0.1096(18) Uani 1 1 d . B .
H36A H 0.6131 0.2705 0.3498 0.131 Uiso 1 1 calc R . .
H36B H 0.6380 0.2225 0.4024 0.131 Uiso 1 1 calc R . .
C37 C 0.5443(3) 0.2571(3) 0.4280(3) 0.143(2) Uani 1 1 d . . .
H37A H 0.5240 0.2958 0.4278 0.172 Uiso 1 1 calc R B .
H37B H 0.5476 0.2447 0.4765 0.172 Uiso 1 1 calc R . .
C38 C 0.4953(3) 0.2173(4) 0.3906(4) 0.193(3) Uani 1 1 d . B .
H38A H 0.4509 0.2160 0.4148 0.289 Uiso 1 1 calc R . .
H38B H 0.5154 0.1790 0.3890 0.289 Uiso 1 1 calc R . .
H38C H 0.4880 0.2311 0.3437 0.289 Uiso 1 1 calc R . .
C39 C 0.7757(2) 0.2511(2) 0.4069(3) 0.0863(15) Uani 1 1 d . . .
H39A H 0.7506 0.2242 0.3767 0.104 Uiso 1 1 calc R B .
H39B H 0.8229 0.2558 0.3881 0.104 Uiso 1 1 calc R . .
C40 C 0.7808(3) 0.2252(3) 0.4792(3) 0.130(2) Uani 1 1 d . B .
H40A H 0.7629 0.2436 0.5188 0.156 Uiso 1 1 calc R . .
C41 C 0.8151(4) 0.1709(3) 0.4819(3) 0.149(2) Uani 1 1 d . . .
H41A H 0.8634 0.1763 0.4663 0.179 Uiso 1 1 calc R B .
H41B H 0.7923 0.1453 0.4485 0.179 Uiso 1 1 calc R . .
C42 C 0.8170(4) 0.1404(3) 0.5516(4) 0.175(3) Uani 1 1 d . B .
H42A H 0.8470 0.1069 0.5484 0.263 Uiso 1 1 calc R . .
H42B H 0.7701 0.1285 0.5642 0.263 Uiso 1 1 calc R . .
H42C H 0.8350 0.1664 0.5866 0.263 Uiso 1 1 calc R . .
C43 C 0.7760(2) 0.3544(2) 0.4492(2) 0.0750(14) Uani 1 1 d . . .
H43A H 0.7541 0.3738 0.4861 0.090 Uiso 1 1 calc R B .
C44 C 0.8527(3) 0.3654(2) 0.4289(2) 0.0862(15) Uani 1 1 d . B .
H44A H 0.8781 0.3288 0.4283 0.103 Uiso 1 1 calc R . .
H44B H 0.8545 0.3817 0.3821 0.103 Uiso 1 1 calc R . .
C45 C 0.8878(3) 0.4063(2) 0.4794(3) 0.0929(15) Uani 1 1 d . . .
H45A H 0.8857 0.3898 0.5261 0.111 Uiso 1 1 calc R B .
H45B H 0.8619 0.4426 0.4800 0.111 Uiso 1 1 calc R . .
C46 C 0.9640(3) 0.4187(3) 0.4612(3) 0.150(2) Uani 1 1 d . B .
H46A H 0.9843 0.4435 0.4962 0.226 Uiso 1 1 calc R . .
H46B H 0.9663 0.4375 0.4163 0.226 Uiso 1 1 calc R . .
H46C H 0.9899 0.3828 0.4594 0.226 Uiso 1 1 calc R . .
C32A C 0.698(2) 0.3738(14) 0.312(2) 0.093(10) Uani 0.50 1 d P B 5
H32C H 0.7262 0.4081 0.3215 0.111 Uiso 0.50 1 calc PR B 5
H32D H 0.6574 0.3751 0.3427 0.111 Uiso 0.50 1 calc PR B 5
C33A C 0.671(3) 0.3788(10) 0.2360(16) 0.124(14) Uani 0.50 1 d P B 5
H33A H 0.7106 0.3749 0.2044 0.148 Uiso 0.50 1 calc PR B 5
H33B H 0.6392 0.3464 0.2270 0.148 Uiso 0.50 1 calc PR B 5
C34A C 0.639(3) 0.4246(13) 0.2216(12) 0.197(12) Uani 0.50 1 d P B 5
H34F H 0.6294 0.4258 0.1723 0.296 Uiso 0.50 1 calc PR B 5
H34G H 0.6679 0.4572 0.2343 0.296 Uiso 0.50 1 calc PR B 5
H34D H 0.5954 0.4261 0.2472 0.296 Uiso 0.50 1 calc PR B 5

loop_
_atom_site_aniso_label
_atom_site_aniso_U_11
_atom_site_aniso_U_22
_atom_site_aniso_U_33
_atom_site_aniso_U_23
_atom_site_aniso_U_13
_atom_site_aniso_U_12
F1 0.0691(16) 0.0781(17) 0.0629(15) 0.0058(12) -0.0197(13) -0.0038(13)
N1 0.071(3) 0.097(3) 0.044(3) -0.001(2) 0.013(2) 0.001(3)
B1 0.052(3) 0.070(4) 0.052(4) 0.009(4) -0.017(3) -0.003(3)
C1 0.089(5) 0.060(4) 0.168(6) -0.001(4) -0.011(4) 0.008(5)
C2 0.080(5) 0.079(5) 0.192(6) -0.004(4) -0.021(4) 0.028(4)
C3 0.068(4) 0.066(5) 0.151(5) -0.003(3) -0.019(3) 0.008(4)
C4 0.053(4) 0.055(4) 0.078(3) 0.002(3) -0.002(3) 0.000(5)
C5 0.061(7) 0.048(7) 0.069(4) 0.000 0.006(4) 0.000
C6 0.064(7) 0.063(8) 0.106(6) 0.000 -0.005(4) 0.000
C7 0.044(3) 0.056(5) 0.065(4) -0.001(4) -0.001(3) -0.001(3)
C8 0.045(3) 0.064(4) 0.051(3) 0.000(4) 0.000(2) 0.001(3)
C9 0.050(3) 0.056(4) 0.052(4) 0.006(3) 0.000(2) -0.003(3)
C10 0.054(3) 0.067(4) 0.044(3) 0.006(4) -0.007(3) -0.008(3)
C11 0.093(4) 0.078(4) 0.053(3) 0.008(4) -0.016(3) -0.024(3)
C12 0.083(4) 0.072(5) 0.065(5) 0.020(3) -0.012(3) -0.018(3)
C13 0.057(4) 0.058(3) 0.054(3) 0.000(3) -0.012(3) -0.011(3)
C14 0.053(4) 0.063(3) 0.072(4) -0.006(3) -0.006(3) -0.008(3)
C15 0.062(4) 0.083(4) 0.088(4) -0.012(4) 0.017(4) -0.019(4)
C16 0.095(5) 0.080(4) 0.084(4) 0.015(4) 0.007(4) -0.018(4)
C17 0.089(5) 0.086(4) 0.082(5) 0.018(4) -0.007(4) -0.009(4)
C18 0.069(4) 0.074(3) 0.057(4) 0.013(3) -0.008(4) -0.012(3)
C19 0.081(4) 0.101(4) 0.094(4) -0.007(3) -0.001(3) 0.017(3)
C20 0.145(5) 0.146(5) 0.124(5) 0.049(4) 0.045(4) -0.033(4)
C21 0.072(4) 0.118(4) 0.086(4) 0.029(3) -0.014(3) 0.011(3)
C22 0.056(4) 0.066(4) 0.049(3) 0.005(3) -0.010(3) -0.007(3)
C23 0.067(4) 0.068(4) 0.058(4) 0.005(3) -0.014(4) -0.005(4)
C24 0.082(5) 0.069(4) 0.074(4) -0.004(3) -0.018(3) -0.001(3)
C25 0.085(5) 0.080(4) 0.071(4) -0.007(4) -0.016(4) 0.007(4)
C26 0.062(4) 0.095(4) 0.074(4) 0.002(3) -0.002(4) 0.000(4)
C27 0.065(4) 0.081(4) 0.058(4) -0.002(3) -0.006(3) -0.004(3)
C28 0.084(4) 0.076(3) 0.076(3) 0.004(3) -0.015(3) -0.021(3)
C29 0.119(4) 0.121(4) 0.078(4) -0.029(4) 0.002(3) 0.022(3)
C30 0.064(3) 0.117(4) 0.078(3) -0.016(3) -0.004(3) -0.016(3)
C31 0.075(4) 0.126(6) 0.069(5) -0.006(4) 0.008(3) 0.007(4)
C32 0.083(12) 0.076(18) 0.055(13) 0.001(12) -0.028(8) -0.008(10)
C33 0.060(12) 0.10(2) 0.114(19) 0.00(2) 0.001(12) -0.012(13)
C34 0.050(9) 0.176(17) 0.117(11) 0.003(10) -0.018(8) -0.011(10)
C35 0.064(3) 0.104(4) 0.072(3) -0.012(3) 0.020(3) -0.012(3)
C36 0.088(5) 0.139(5) 0.101(4) -0.029(4) 0.022(4) -0.032(4)
C37 0.085(5) 0.202(7) 0.142(5) -0.058(5) 0.026(4) -0.054(5)
C38 0.116(5) 0.251(9) 0.211(8) -0.066(7) 0.012(5) -0.081(6)
C39 0.077(4) 0.091(4) 0.091(5) -0.025(3) 0.012(3) -0.004(3)
C40 0.212(7) 0.100(5) 0.078(5) 0.018(4) 0.039(4) 0.074(5)
C41 0.177(7) 0.159(7) 0.112(6) 0.006(5) 0.009(5) 0.024(6)
C42 0.204(8) 0.179(7) 0.143(6) 0.049(6) 0.017(5) 0.060(6)
C43 0.057(3) 0.104(4) 0.064(3) -0.039(3) 0.016(3) -0.021(3)
C44 0.084(4) 0.098(4) 0.076(3) -0.012(3) 0.010(3) -0.010(3)
C45 0.073(4) 0.101(4) 0.105(4) -0.007(3) 0.006(3) -0.003(3)
C46 0.098(5) 0.180(6) 0.174(6) -0.034(5) 0.016(4) -0.034(4)
C32A 0.093(17) 0.13(3) 0.055(15) -0.009(17) 0.009(12) -0.028(15)
C33A 0.19(3) 0.11(2) 0.075(15) 0.022(15) -0.019(14) -0.05(2)
C34A 0.28(4) 0.18(3) 0.133(17) -0.006(17) -0.01(2) 0.06(3)

loop_
_atom_type_symbol
_atom_type_description
_atom_type_scat_dispersion_real
_atom_type_scat_dispersion_imag
_atom_type_scat_source
C C 0.0033 0.0016 'International Tables Vol C Tables 4.2.6.8 and 6.1.1.4'
H H 0.0000 0.0000 'International Tables Vol C Tables 4.2.6.8 and 6.1.1.4'
B B 0.0013 0.0007 'International Tables Vol C Tables 4.2.6.8 and 6.1.1.4'
N N 0.0061 0.0033 'International Tables Vol C Tables 4.2.6.8 and 6.1.1.4'
F F 0.0171 0.0103 'International Tables Vol C Tables 4.2.6.8 and 6.1.1.4'

loop_
_geom_angle_atom_site_label_1
_geom_angle_atom_site_label_2
_geom_angle_atom_site_label_3
_geom_angle
_geom_angle_site_symmetry_1
C31 N1 C43 111.2(4) .
C31 N1 C35 110.8(4) .
C43 N1 C35 106.6(3) .
C31 N1 C39 106.3(4) .
C43 N1 C39 111.6(3) .
C35 N1 C39 110.4(3) .
F1 B1 C10 103.6(3) .
F1 B1 C13 108.3(4) .
C10 B1 C13 109.0(4) .
F1 B1 C22 99.6(3) .
C10 B1 C22 116.9(4) .
C13 B1 C22 117.7(4) .
C2 C1 C6 120.8(5) .
C1 C2 C3 118.6(5) .
C4 C3 C2 124.2(5) .
C3 C4 C5 118.7(4) .
C3 C4 C7 112.6(5) .
C5 C4 C7 128.5(6) .
C4 C5 C4 128.0(8) 3_755
C4 C5 C6 116.0(4) 3_755
C4 C5 C6 116.0(4) .
C1 C6 C1 117.0(9) 3_755
C1 C6 C5 121.5(5) 3_755
C1 C6 C5 121.5(5) .
C8 C7 C12 116.2(4) .
C8 C7 C4 126.6(5) .
C12 C7 C4 116.4(5) .
C7 C8 C9 121.1(4) .
C8 C9 C10 123.6(4) .
C11 C10 C9 114.1(4) .
C11 C10 B1 119.8(5) .
C9 C10 B1 126.1(5) .
C12 C11 C10 123.5(4) .
C11 C12 C7 121.6(4) .
C14 C13 C18 115.8(4) .
C14 C13 B1 122.6(5) .
C18 C13 B1 121.5(5) .
C15 C14 C13 120.8(4) .
C15 C14 C19 117.0(5) .
C13 C14 C19 122.3(5) .
C16 C15 C14 122.9(5) .
C17 C16 C15 116.0(5) .
C17 C16 C20 123.6(7) .
C15 C16 C20 120.3(7) .
C16 C17 C18 123.8(5) .
C17 C18 C13 120.6(5) .
C17 C18 C21 117.4(5) .
C13 C18 C21 122.0(5) .
C27 C22 C23 114.7(4) .
C27 C22 B1 126.3(5) .
C23 C22 B1 118.1(5) .
C24 C23 C22 121.8(4) .
C24 C23 C28 116.9(5) .
C22 C23 C28 121.2(5) .
C25 C24 C23 122.7(4) .
C26 C25 C24 115.2(5) .
C26 C25 C29 121.9(6) .
C24 C25 C29 122.9(6) .
C25 C26 C27 123.7(5) .
C26 C27 C22 121.1(4) .
C26 C27 C30 115.2(5) .
C22 C27 C30 123.7(5) .
C32A C31 N1 118.5(16) .
C32A C31 C32 19(2) .
N1 C31 C32 112.1(13) .
C33 C32 C31 108(2) .
C32 C33 C34 112(2) .
C36 C35 N1 115.9(4) .
C37 C36 C35 114.8(4) .
C36 C37 C38 115.5(5) .
C40 C39 N1 113.7(4) .
C41 C40 C39 114.5(5) .
C40 C41 C42 117.2(6) .
N1 C43 C44 115.0(3) .
C45 C44 C43 111.2(4) .
C44 C45 C46 113.2(4) .
C31 C32A C33A 118(2) .
C34A C33A C32A 116(3) .

loop_
_geom_bond_atom_site_label_1
_geom_bond_atom_site_label_2
_geom_bond_distance
_geom_bond_site_symmetry_2
F1 B1 1.494(5) .
N1 C31 1.510(6) .
N1 C43 1.511(5) .
N1 C35 1.520(5) .
N1 C39 1.524(5) .
B1 C10 1.638(6) .
B1 C13 1.640(6) .
B1 C22 1.657(7) .
C1 C2 1.345(6) .
C1 C6 1.401(6) .
C2 C3 1.391(6) .
C3 C4 1.373(6) .
C4 C5 1.436(5) .
C4 C7 1.502(6) .
C5 C4 1.436(5) 3_755
C5 C6 1.444(8) .
C6 C1 1.401(6) 3_755
C7 C8 1.383(5) .
C7 C12 1.394(5) .
C8 C9 1.388(5) .
C9 C10 1.389(5) .
C10 C11 1.386(5) .
C11 C12 1.376(6) .
C13 C14 1.409(5) .
C13 C18 1.417(5) .
C14 C15 1.398(6) .
C14 C19 1.519(6) .
C15 C16 1.381(6) .
C16 C17 1.362(6) .
C16 C20 1.525(7) .
C17 C18 1.388(6) .
C18 C21 1.506(6) .
C22 C27 1.405(5) .
C22 C23 1.424(5) .
C23 C24 1.390(6) .
C23 C28 1.511(6) .
C24 C25 1.386(6) .
C25 C26 1.381(6) .
C25 C29 1.520(6) .
C26 C27 1.397(6) .
C27 C30 1.530(6) .
C31 C32A 1.32(4) .
C31 C32 1.69(4) .
C32 C33 1.52(5) .
C33 C34 1.75(3) .
C35 C36 1.513(6) .
C36 C37 1.472(6) .
C37 C38 1.488(7) .
C39 C40 1.506(7) .
C40 C41 1.410(7) .
C41 C42 1.504(8) .
C43 C44 1.524(6) .
C44 C45 1.502(6) .
C45 C46 1.511(6) .
C32A C33A 1.54(5) .
C33A C34A 1.24(4) .
